data_7006520
loop_
_publ_author_name
'Zhang, Bing-guang'
'Xu, Jian'
'Zhao, Yong-gang'
'Duan, Chun-ying'
'Cao, Xin'
'Meng, Qing-jin'

_publ_section_title
;
 Host-guest complexation of a fluorescent and electrochemical
 chemsensor for fluoride anion.
;
_journal_issue 10
_journal_name_full 'Dalton transactions (Cambridge, England : 2003)'
_journal_page_first 1271
_journal_page_last 1276
_journal_paper_doi 10.1039/b511695c
_journal_year 2006
_chemical_formula_sum 'C40 H42 Fe N4 O6'
_chemical_formula_weight 730.63
_chemical_name_systematic
;
?
;
_space_group_IT_number 15
_symmetry_cell_setting monoclinic
_symmetry_space_group_name_Hall '-C 2yc'
_symmetry_space_group_name_H-M 'C 1 2/c 1'
_atom_sites_solution_hydrogens geom
_atom_sites_solution_primary direct
_atom_sites_solution_secondary difmap
_audit_creation_method SHELXL-97
_cell_angle_alpha 90.00
_cell_angle_beta 118.473(2)
_cell_angle_gamma 90.00
_cell_formula_units_Z 8
_cell_length_a 35.748(4)
_cell_length_b 9.2370(10)
_cell_length_c 25.145(3)
_cell_measurement_reflns_used 1254
_cell_measurement_temperature 293(2)
_cell_measurement_theta_max 17.56
_cell_measurement_theta_min 2.78
_cell_volume 7298.7(14)
_computing_cell_refinement 'Bruker SMART'
_computing_data_collection 'Bruker SMART'
_computing_data_reduction 'Bruker SAINT'
_computing_molecular_graphics 'Bruker SHELXTL'
_computing_publication_material 'Bruker SHELXTL'
_computing_structure_refinement 'Bruker SHELXTL'
_computing_structure_solution 'Bruker SHELXTL'
_diffrn_ambient_temperature 293(2)
_diffrn_measured_fraction_theta_full 0.998
_diffrn_measured_fraction_theta_max 0.998
_diffrn_radiation_monochromator graphite
_diffrn_radiation_source 'fine-focus sealed tube'
_diffrn_radiation_type MoK\a
_diffrn_radiation_wavelength 0.71073
_diffrn_reflns_av_R_equivalents 0.0744
_diffrn_reflns_av_sigmaI/netI 0.1398
_diffrn_reflns_limit_h_max 40
_diffrn_reflns_limit_h_min -42
_diffrn_reflns_limit_k_max 10
_diffrn_reflns_limit_k_min -10
_diffrn_reflns_limit_l_max 28
_diffrn_reflns_limit_l_min -29
_diffrn_reflns_number 17533
_diffrn_reflns_theta_full 25.00
_diffrn_reflns_theta_max 25.00
_diffrn_reflns_theta_min 1.67
_exptl_absorpt_coefficient_mu 0.466
_exptl_absorpt_correction_type none
_exptl_crystal_colour orange
_exptl_crystal_density_diffrn 1.330
_exptl_crystal_density_method 'not measured'
_exptl_crystal_description block
_exptl_crystal_F_000 3072
_exptl_crystal_size_max 0.40
_exptl_crystal_size_mid 0.30
_exptl_crystal_size_min 0.30
_refine_diff_density_max 0.284
_refine_diff_density_min -0.227
_refine_diff_density_rms 0.036
_refine_ls_extinction_method none
_refine_ls_goodness_of_fit_ref 1.007
_refine_ls_hydrogen_treatment mixed
_refine_ls_matrix_type full
_refine_ls_number_parameters 488
_refine_ls_number_reflns 6406
_refine_ls_number_restraints 108
_refine_ls_restrained_S_all 1.025
_refine_ls_R_factor_all 0.1753
_refine_ls_R_factor_gt 0.0544
_refine_ls_shift/su_max 0.002
_refine_ls_shift/su_mean 0.000
_refine_ls_structure_factor_coef Fsqd
_refine_ls_weighting_details
; calc
[0.00000+1.00000exp(2.00(sin\q/\l)^2^)]/
[\s^2^(Fo^2^)+0.0000+0.0000*P+(0.0000P)^2^+0.0000sin\q/\l]
where P = 0.33333Fo^2^ + 0.66667Fc^2^
;
_refine_ls_weighting_scheme calc
_refine_ls_wR_factor_gt 0.0652
_refine_ls_wR_factor_ref 0.0825
_reflns_number_gt 2355
_reflns_number_total 6406
_reflns_threshold_expression >2sigma(I)
_cod_data_source_file b511695c.txt
_cod_data_source_block 1
_cod_depositor_comments
;
The following automatic conversions were performed:
'_symmetry_cell_setting' value 'Monoclinic' changed to 'monoclinic'
according to '/home/saulius/struct/CIF-dictionaries/cif_core.dic'
dictionary named 'cif_core.dic' version 2.4.1 from 2010-06-29.

Automatic conversion script
Id: cif_fix_enum 1527 2010-12-29 10:47:43Z saulius 
;
_cod_original_cell_volume 7298.8(14)
_cod_original_sg_symbol_H-M 'C2/c '
_cod_database_code 7006520

loop_
_symmetry_equiv_pos_as_xyz
'x, y, z'
'-x, y, -z+1/2'
'x+1/2, y+1/2, z'
'-x+1/2, y+1/2, -z+1/2'
'-x, -y, -z'
'x, -y, z-1/2'
'-x+1/2, -y+1/2, -z'
'x+1/2, -y+1/2, z-1/2'

loop_
_atom_site_label
_atom_site_type_symbol
_atom_site_fract_x
_atom_site_fract_y
_atom_site_fract_z
_atom_site_U_iso_or_equiv
_atom_site_adp_type
_atom_site_occupancy
_atom_site_symmetry_multiplicity
_atom_site_calc_flag
_atom_site_refinement_flags
_atom_site_disorder_assembly
_atom_site_disorder_group
Fe1 Fe 0.36000(2) 1.15565(8) 1.29932(3) 0.0767(2) Uani 1 1 d . . .
O1 O 0.41926(8) 0.8037(3) 1.09897(13) 0.0744(10) Uani 1 1 d . . .
H1B H 0.4426 0.7794 1.1033 0.112 Uiso 1 1 calc R . .
O2 O 0.29233(9) 0.8762(3) 1.05418(13) 0.0813(11) Uani 1 1 d . . .
O3 O 0.45456(10) 0.6428(4) 1.26520(15) 0.1145(14) Uani 1 1 d . . .
O4 O 0.33410(8) 0.5291(3) 1.12970(12) 0.0727(9) Uani 1 1 d . . .
H4C H 0.3126 0.4944 1.1018 0.109 Uiso 1 1 calc R . .
N1 N 0.36043(11) 0.9330(4) 1.11597(17) 0.0631(11) Uani 1 1 d . . .
H1A H 0.3868 0.9169 1.1269 0.076 Uiso 1 1 calc R . .
N2 N 0.34915(11) 1.0315(4) 1.14709(17) 0.0647(11) Uani 1 1 d . . .
N3 N 0.38907(12) 0.7750(4) 1.26949(17) 0.0719(12) Uani 1 1 d . . .
N4 N 0.38419(11) 0.6782(4) 1.22510(15) 0.0644(11) Uani 1 1 d . . .
H4B H 0.3591 0.6572 1.1968 0.077 Uiso 1 1 calc R . .
C1 C 0.36936(15) 0.4675(5) 1.1306(2) 0.0582(13) Uani 1 1 d . . .
C2 C 0.36568(13) 0.3675(5) 1.08911(19) 0.0597(13) Uani 1 1 d . . .
H2A H 0.3387 0.3385 1.0601 0.072 Uiso 1 1 calc R . .
C3 C 0.40143(16) 0.3063(5) 1.0884(2) 0.0623(13) Uani 1 1 d . . .
C4 C 0.39917(16) 0.2004(5) 1.0471(2) 0.0813(16) Uani 1 1 d . . .
H4A H 0.3727 0.1679 1.0178 0.098 Uiso 1 1 calc R . .
C5 C 0.4346(2) 0.1445(6) 1.0489(3) 0.109(2) Uani 1 1 d . . .
H5A H 0.4324 0.0743 1.0210 0.130 Uiso 1 1 calc R . .
C6 C 0.4746(2) 0.1917(8) 1.0922(3) 0.130(3) Uani 1 1 d . . .
H6A H 0.4989 0.1508 1.0938 0.157 Uiso 1 1 calc R . .
C7 C 0.47855(17) 0.2971(7) 1.1324(3) 0.122(2) Uani 1 1 d . . .
H7A H 0.5054 0.3308 1.1601 0.147 Uiso 1 1 calc R . .
C8 C 0.44211(17) 0.3552(6) 1.1322(2) 0.0728(14) Uani 1 1 d . . .
C9 C 0.44464(14) 0.4581(6) 1.1739(2) 0.0768(15) Uani 1 1 d . . .
H9A H 0.4715 0.4908 1.2021 0.092 Uiso 1 1 calc R . .
C10 C 0.40990(14) 0.5145(5) 1.1761(2) 0.0559(13) Uani 1 1 d . . .
C11 C 0.41813(17) 0.6165(6) 1.2256(2) 0.0699(15) Uani 1 1 d . . .
C12 C 0.35467(18) 0.8289(5) 1.2657(2) 0.0667(14) Uani 1 1 d . . .
C13 C 0.31045(13) 0.7891(5) 1.2172(2) 0.0877(16) Uani 1 1 d . . .
H13A H 0.3124 0.7168 1.1911 0.132 Uiso 1 1 calc R . .
H13B H 0.2965 0.8735 1.1938 0.132 Uiso 1 1 calc R . .
H13C H 0.2944 0.7516 1.2357 0.132 Uiso 1 1 calc R . .
C14 C 0.3591(2) 0.9378(6) 1.3104(3) 0.0830(16) Uani 1 1 d . . .
C15 C 0.3985(2) 0.9987(7) 1.3538(3) 0.109(2) Uani 1 1 d . . .
H15A H 0.4266 0.9734 1.3588 0.131 Uiso 1 1 calc R . .
C16 C 0.3903(2) 1.1035(7) 1.3885(3) 0.126(2) Uani 1 1 d U . .
H16A H 0.4114 1.1623 1.4217 0.152 Uiso 1 1 calc R . .
C17 C 0.3477(2) 1.1036(7) 1.3674(3) 0.118(2) Uani 1 1 d U . .
H17A H 0.3330 1.1677 1.3825 0.142 Uiso 1 1 calc R . .
C18 C 0.3267(2) 1.0072(7) 1.3187(3) 0.106(2) Uani 1 1 d U . .
H18A H 0.2960 0.9890 1.2960 0.128 Uiso 1 1 calc R . .
C19 C 0.39313(16) 1.2884(6) 1.2733(2) 0.0870(17) Uani 1 1 d . . .
H19A H 0.4242 1.2920 1.2921 0.104 Uiso 1 1 calc R . .
C20 C 0.3687(2) 1.3697(6) 1.2916(3) 0.0962(19) Uani 1 1 d . . .
H20A H 0.3791 1.4414 1.3243 0.115 Uiso 1 1 calc R . .
C21 C 0.32678(19) 1.3331(6) 1.2542(3) 0.0966(18) Uani 1 1 d . . .
H21A H 0.3023 1.3736 1.2565 0.116 Uiso 1 1 calc R . .
C22 C 0.32477(16) 1.2244(5) 1.2128(2) 0.0782(15) Uani 1 1 d . . .
H22A H 0.2990 1.1785 1.1813 0.094 Uiso 1 1 calc R . .
C23 C 0.36708(17) 1.1963(5) 1.2254(2) 0.0627(13) Uani 1 1 d . . .
C24 C 0.37954(15) 1.0914(5) 1.1934(2) 0.0626(14) Uani 1 1 d . . .
C25 C 0.42684(13) 1.0579(5) 1.21818(19) 0.0849(16) Uani 1 1 d . . .
H25A H 0.4303 0.9875 1.1927 0.127 Uiso 1 1 calc R . .
H25B H 0.4382 1.0201 1.2585 0.127 Uiso 1 1 calc R . .
H25C H 0.4417 1.1449 1.2189 0.127 Uiso 1 1 calc R . .
C26 C 0.32999(15) 0.8629(5) 1.0686(2) 0.0562(12) Uani 1 1 d . . .
C27 C 0.34509(15) 0.7622(5) 1.0362(2) 0.0539(12) Uani 1 1 d . . .
C28 C 0.31367(14) 0.6908(5) 0.9878(2) 0.0630(13) Uani 1 1 d . . .
H28A H 0.2855 0.7087 0.9781 0.076 Uiso 1 1 calc R . .
C29 C 0.32162(16) 0.5920(5) 0.9518(2) 0.0600(13) Uani 1 1 d . . .
C30 C 0.28914(15) 0.5183(5) 0.9023(2) 0.0765(15) Uani 1 1 d . . .
H30A H 0.2609 0.5351 0.8924 0.092 Uiso 1 1 calc R . .
C31 C 0.29787(18) 0.4245(6) 0.8689(2) 0.0913(18) Uani 1 1 d . . .
H31A H 0.2760 0.3790 0.8356 0.110 Uiso 1 1 calc R . .
C32 C 0.3404(2) 0.3962(6) 0.8849(3) 0.0930(19) Uani 1 1 d . . .
H32A H 0.3465 0.3295 0.8624 0.112 Uiso 1 1 calc R . .
C33 C 0.37303(16) 0.4634(6) 0.9324(2) 0.0799(16) Uani 1 1 d . . .
H33A H 0.4010 0.4431 0.9419 0.096 Uiso 1 1 calc R . .
C34 C 0.36436(16) 0.5640(5) 0.9673(2) 0.0612(13) Uani 1 1 d . . .
C35 C 0.39688(14) 0.6366(5) 1.0168(2) 0.0659(13) Uani 1 1 d . . .
H35A H 0.4251 0.6186 1.0269 0.079 Uiso 1 1 calc R . .
C36 C 0.38797(14) 0.7328(5) 1.0502(2) 0.0572(13) Uani 1 1 d . . .
O5 O 0.23582(8) 1.0489(3) 0.96479(13) 0.0865(11) Uani 1 1 d . . .
H5B H 0.2507 1.0032 0.9958 0.104 Uiso 1 1 calc R . .
C37 C 0.26198(15) 1.1387(6) 0.9508(2) 0.0960(17) Uani 1 1 d . . .
H37A H 0.2866 1.1684 0.9880 0.115 Uiso 1 1 calc R . .
H37B H 0.2463 1.2251 0.9304 0.115 Uiso 1 1 calc R . .
C38 C 0.27620(15) 1.0647(6) 0.9122(2) 0.119(2) Uani 1 1 d . . .
H38A H 0.2930 1.1299 0.9024 0.178 Uiso 1 1 calc R . .
H38B H 0.2519 1.0336 0.8756 0.178 Uiso 1 1 calc R . .
H38C H 0.2931 0.9821 0.9331 0.178 Uiso 1 1 calc R . .
O6 O 0.5024(7) 0.763(2) 1.1268(11) 0.101(5) Uani 0.684(14) 1 d PU A 1
H6B H 0.5115 0.7253 1.1603 0.151 Uiso 0.684(14) 1 calc PR A 1
C39 C 0.5209(6) 0.6851(18) 1.0915(10) 0.127(6) Uani 0.684(14) 1 d PU A 1
H39A H 0.5517 0.6868 1.1136 0.153 Uiso 0.684(14) 1 calc PR A 1
H39B H 0.5115 0.5851 1.0842 0.153 Uiso 0.684(14) 1 calc PR A 1
C40 C 0.5058(3) 0.7611(13) 1.0360(6) 0.149(5) Uani 0.684(14) 1 d PU A 1
H40A H 0.5175 0.7185 1.0123 0.223 Uiso 0.684(14) 1 calc PR A 1
H40B H 0.5144 0.8607 1.0441 0.223 Uiso 0.684(14) 1 calc PR A 1
H40C H 0.4753 0.7557 1.0142 0.223 Uiso 0.684(14) 1 calc PR A 1
O6' O 0.4948(14) 0.726(5) 1.1190(19) 0.087(7) Uani 0.316(14) 1 d PU A 2
H6'A H 0.4894 0.8046 1.1290 0.131 Uiso 0.316(14) 1 calc PR A 2
C39' C 0.5108(12) 0.745(4) 1.086(2) 0.105(8) Uani 0.316(14) 1 d PU A 2
H39C H 0.5374 0.7982 1.1073 0.126 Uiso 0.316(14) 1 calc PR A 2
H39D H 0.4917 0.7989 1.0502 0.126 Uiso 0.316(14) 1 calc PR A 2
C40' C 0.5186(7) 0.590(3) 1.0698(12) 0.145(9) Uani 0.316(14) 1 d PU A 2
H40D H 0.5309 0.5950 1.0432 0.218 Uiso 0.316(14) 1 calc PR A 2
H40E H 0.4920 0.5386 1.0499 0.218 Uiso 0.316(14) 1 calc PR A 2
H40F H 0.5376 0.5389 1.1060 0.218 Uiso 0.316(14) 1 calc PR A 2

loop_
_atom_site_aniso_label
_atom_site_aniso_U_11
_atom_site_aniso_U_22
_atom_site_aniso_U_33
_atom_site_aniso_U_23
_atom_site_aniso_U_13
_atom_site_aniso_U_12
Fe1 0.1096(6) 0.0582(5) 0.0723(5) -0.0030(4) 0.0515(5) -0.0068(5)
O1 0.0545(19) 0.090(3) 0.075(2) -0.003(2) 0.0279(19) 0.0014(18)
O2 0.051(2) 0.108(3) 0.080(2) -0.0093(19) 0.027(2) 0.008(2)
O3 0.060(2) 0.159(4) 0.087(3) -0.039(3) 0.005(2) -0.005(3)
O4 0.0526(19) 0.088(3) 0.071(2) -0.0057(18) 0.0243(18) -0.0062(18)
N1 0.056(3) 0.070(3) 0.062(3) 0.002(2) 0.027(2) 0.003(2)
N2 0.075(3) 0.067(3) 0.053(3) 0.002(2) 0.031(3) 0.000(2)
N3 0.091(3) 0.058(3) 0.066(3) 0.005(2) 0.037(3) 0.001(3)
N4 0.068(3) 0.060(3) 0.058(3) -0.001(2) 0.023(2) 0.000(2)
C1 0.053(3) 0.060(4) 0.061(4) 0.011(3) 0.027(3) 0.005(3)
C2 0.055(3) 0.057(4) 0.060(3) 0.008(3) 0.021(3) -0.003(3)
C3 0.065(4) 0.053(4) 0.066(4) 0.011(3) 0.029(3) 0.007(3)
C4 0.086(4) 0.066(4) 0.091(4) -0.002(3) 0.041(4) 0.000(3)
C5 0.111(5) 0.100(5) 0.131(6) -0.012(4) 0.072(5) 0.015(5)
C6 0.094(5) 0.151(8) 0.151(7) -0.005(5) 0.062(5) 0.044(5)
C7 0.071(4) 0.150(7) 0.133(6) -0.012(5) 0.038(4) 0.039(4)
C8 0.063(4) 0.079(4) 0.069(4) 0.009(3) 0.026(3) 0.010(4)
C9 0.041(3) 0.101(5) 0.069(4) 0.008(3) 0.010(3) 0.006(3)
C10 0.040(3) 0.062(4) 0.052(3) 0.006(3) 0.011(3) -0.005(3)
C11 0.061(4) 0.075(4) 0.064(4) -0.001(3) 0.022(3) -0.002(3)
C12 0.100(5) 0.050(4) 0.057(4) 0.006(3) 0.044(4) -0.005(4)
C13 0.085(4) 0.087(5) 0.094(4) 0.001(3) 0.045(4) 0.008(3)
C14 0.119(5) 0.059(4) 0.077(5) 0.007(3) 0.052(4) -0.014(4)
C15 0.167(6) 0.077(5) 0.064(4) 0.009(3) 0.040(5) 0.025(5)
C16 0.205(6) 0.091(5) 0.067(4) -0.007(3) 0.052(5) -0.011(5)
C17 0.190(6) 0.108(5) 0.107(5) -0.008(4) 0.111(5) -0.020(5)
C18 0.163(5) 0.079(4) 0.123(5) -0.008(3) 0.105(5) -0.029(4)
C19 0.106(5) 0.068(4) 0.100(5) -0.013(3) 0.059(4) -0.018(4)
C20 0.140(6) 0.059(4) 0.100(5) -0.015(3) 0.066(5) -0.025(4)
C21 0.123(5) 0.074(5) 0.103(5) 0.005(4) 0.062(4) 0.028(4)
C22 0.082(4) 0.070(4) 0.081(4) -0.001(3) 0.038(4) 0.006(3)
C23 0.084(4) 0.049(4) 0.058(4) 0.001(3) 0.036(3) -0.013(3)
C24 0.073(4) 0.062(4) 0.057(4) 0.006(3) 0.034(3) -0.014(3)
C25 0.075(4) 0.098(4) 0.075(4) -0.010(3) 0.030(3) -0.022(3)
C26 0.059(3) 0.056(3) 0.046(3) 0.006(3) 0.018(3) -0.002(3)
C27 0.056(3) 0.056(3) 0.048(3) 0.006(3) 0.023(3) 0.003(3)
C28 0.060(3) 0.069(4) 0.059(3) 0.015(3) 0.028(3) 0.005(3)
C29 0.064(4) 0.065(4) 0.050(3) 0.005(3) 0.026(3) 0.000(3)
C30 0.077(4) 0.079(4) 0.064(4) -0.002(3) 0.026(4) 0.000(3)
C31 0.108(5) 0.089(5) 0.080(4) -0.025(3) 0.047(4) -0.014(4)
C32 0.136(6) 0.076(5) 0.094(5) -0.019(3) 0.076(5) -0.011(4)
C33 0.098(4) 0.071(4) 0.088(4) 0.001(3) 0.058(4) 0.002(3)
C34 0.068(4) 0.063(4) 0.057(4) 0.009(3) 0.034(3) -0.001(3)
C35 0.059(3) 0.071(4) 0.076(4) 0.013(3) 0.039(3) 0.011(3)
C36 0.050(3) 0.064(4) 0.049(3) 0.012(3) 0.016(3) 0.002(3)
O5 0.056(2) 0.111(3) 0.084(3) 0.011(2) 0.026(2) -0.0079(19)
C37 0.091(4) 0.091(5) 0.108(5) -0.017(4) 0.049(4) -0.014(4)
C38 0.134(5) 0.113(5) 0.142(6) 0.018(4) 0.092(5) 0.021(4)
O6 0.075(9) 0.129(8) 0.089(9) -0.009(6) 0.030(8) 0.010(6)
C39 0.102(10) 0.139(14) 0.102(9) -0.040(10) 0.017(8) 0.007(9)
C40 0.118(8) 0.214(12) 0.115(10) -0.002(8) 0.055(7) -0.027(8)
O6' 0.048(11) 0.164(19) 0.047(10) -0.001(12) 0.021(9) 0.020(12)
C39' 0.065(12) 0.165(18) 0.090(13) -0.009(15) 0.040(11) -0.023(13)
C40' 0.082(11) 0.190(19) 0.132(15) -0.039(14) 0.026(12) 0.013(14)

loop_
_atom_type_symbol
_atom_type_description
_atom_type_scat_dispersion_real
_atom_type_scat_dispersion_imag
_atom_type_scat_source
C C 0.0033 0.0016 'International Tables Vol C Tables 4.2.6.8 and 6.1.1.4'
H H 0.0000 0.0000 'International Tables Vol C Tables 4.2.6.8 and 6.1.1.4'
N N 0.0061 0.0033 'International Tables Vol C Tables 4.2.6.8 and 6.1.1.4'
O O 0.0106 0.0060 'International Tables Vol C Tables 4.2.6.8 and 6.1.1.4'
Fe Fe 0.3463 0.8444 'International Tables Vol C Tables 4.2.6.8 and 6.1.1.4'

loop_
_geom_angle_atom_site_label_1
_geom_angle_atom_site_label_2
_geom_angle_atom_site_label_3
_geom_angle
_geom_angle_site_symmetry_1
_geom_angle_site_symmetry_3
_geom_angle_publ_flag
C19 Fe1 C17 145.0(3) . . ?
C19 Fe1 C15 109.9(2) . . ?
C17 Fe1 C15 66.9(2) . . ?
C19 Fe1 C18 173.8(3) . . ?
C17 Fe1 C18 40.75(19) . . ?
C15 Fe1 C18 68.8(2) . . ?
C19 Fe1 C21 66.7(2) . . ?
C17 Fe1 C21 111.2(2) . . ?
C15 Fe1 C21 171.7(3) . . ?
C18 Fe1 C21 115.4(3) . . ?
C19 Fe1 C20 40.14(16) . . ?
C17 Fe1 C20 114.8(3) . . ?
C15 Fe1 C20 132.9(3) . . ?
C18 Fe1 C20 145.1(3) . . ?
C21 Fe1 C20 39.77(17) . . ?
C19 Fe1 C22 67.81(19) . . ?
C17 Fe1 C22 135.2(3) . . ?
C15 Fe1 C22 145.8(2) . . ?
C18 Fe1 C22 109.6(2) . . ?
C21 Fe1 C22 41.14(16) . . ?
C20 Fe1 C22 68.7(2) . . ?
C19 Fe1 C23 40.64(16) . . ?
C17 Fe1 C23 174.2(3) . . ?
C15 Fe1 C23 114.4(2) . . ?
C18 Fe1 C23 133.8(2) . . ?
C21 Fe1 C23 68.46(19) . . ?
C20 Fe1 C23 68.88(19) . . ?
C22 Fe1 C23 40.82(15) . . ?
C19 Fe1 C16 114.6(3) . . ?
C17 Fe1 C16 39.0(2) . . ?
C15 Fe1 C16 41.20(19) . . ?
C18 Fe1 C16 68.7(3) . . ?
C21 Fe1 C16 132.3(3) . . ?
C20 Fe1 C16 108.2(2) . . ?
C22 Fe1 C16 172.5(3) . . ?
C23 Fe1 C16 145.4(3) . . ?
C19 Fe1 C14 134.1(2) . . ?
C17 Fe1 C14 67.9(2) . . ?
C15 Fe1 C14 41.15(19) . . ?
C18 Fe1 C14 41.05(18) . . ?
C21 Fe1 C14 146.5(3) . . ?
C20 Fe1 C14 172.9(3) . . ?
C22 Fe1 C14 114.5(2) . . ?
C23 Fe1 C14 109.0(2) . . ?
C16 Fe1 C14 69.4(2) . . ?
C26 N1 N2 119.4(4) . . ?
C24 N2 N1 116.8(4) . . ?
C12 N3 N4 116.4(4) . . ?
C11 N4 N3 120.4(4) . . ?
C2 C1 O4 121.3(4) . . ?
C2 C1 C10 121.1(4) . . ?
O4 C1 C10 117.6(4) . . ?
C1 C2 C3 122.0(5) . . ?
C4 C3 C2 124.0(5) . . ?
C4 C3 C8 118.3(5) . . ?
C2 C3 C8 117.7(5) . . ?
C5 C4 C3 121.4(5) . . ?
C4 C5 C6 120.2(6) . . ?
C7 C6 C5 120.7(6) . . ?
C6 C7 C8 120.1(6) . . ?
C9 C8 C7 122.1(6) . . ?
C9 C8 C3 118.6(5) . . ?
C7 C8 C3 119.2(5) . . ?
C10 C9 C8 123.9(5) . . ?
C9 C10 C1 116.5(5) . . ?
C9 C10 C11 117.2(5) . . ?
C1 C10 C11 126.3(4) . . ?
O3 C11 N4 122.1(5) . . ?
O3 C11 C10 121.2(5) . . ?
N4 C11 C10 116.7(5) . . ?
N3 C12 C14 117.5(5) . . ?
N3 C12 C13 124.1(5) . . ?
C14 C12 C13 118.5(5) . . ?
C18 C14 C15 106.7(5) . . ?
C18 C14 C12 128.8(6) . . ?
C15 C14 C12 124.5(6) . . ?
C18 C14 Fe1 69.0(3) . . ?
C15 C14 Fe1 68.9(3) . . ?
C12 C14 Fe1 125.4(4) . . ?
C16 C15 C14 108.6(6) . . ?
C16 C15 Fe1 69.8(3) . . ?
C14 C15 Fe1 70.0(3) . . ?
C17 C16 C15 106.4(7) . . ?
C17 C16 Fe1 70.1(4) . . ?
C15 C16 Fe1 69.0(3) . . ?
C16 C17 C18 112.0(7) . . ?
C16 C17 Fe1 70.9(4) . . ?
C18 C17 Fe1 69.7(3) . . ?
C17 C18 C14 106.2(6) . . ?
C17 C18 Fe1 69.5(3) . . ?
C14 C18 Fe1 69.9(3) . . ?
C20 C19 C23 110.3(5) . . ?
C20 C19 Fe1 70.2(3) . . ?
C23 C19 Fe1 70.1(3) . . ?
C21 C20 C19 107.0(5) . . ?
C21 C20 Fe1 70.1(3) . . ?
C19 C20 Fe1 69.7(3) . . ?
C20 C21 C22 109.4(5) . . ?
C20 C21 Fe1 70.1(3) . . ?
C22 C21 Fe1 69.5(3) . . ?
C23 C22 C21 106.9(5) . . ?
C23 C22 Fe1 69.6(3) . . ?
C21 C22 Fe1 69.3(3) . . ?
C19 C23 C22 106.3(5) . . ?
C19 C23 C24 128.6(5) . . ?
C22 C23 C24 125.1(5) . . ?
C19 C23 Fe1 69.3(3) . . ?
C22 C23 Fe1 69.5(3) . . ?
C24 C23 Fe1 126.0(3) . . ?
N2 C24 C23 116.1(5) . . ?
N2 C24 C25 125.3(5) . . ?
C23 C24 C25 118.6(4) . . ?
O2 C26 N1 122.0(5) . . ?
O2 C26 C27 122.2(5) . . ?
N1 C26 C27 115.7(4) . . ?
C28 C27 C36 117.2(4) . . ?
C28 C27 C26 115.3(4) . . ?
C36 C27 C26 127.5(5) . . ?
C27 C28 C29 123.6(4) . . ?
C28 C29 C34 117.8(5) . . ?
C28 C29 C30 123.3(5) . . ?
C34 C29 C30 118.9(5) . . ?
C31 C30 C29 121.7(5) . . ?
C30 C31 C32 119.0(5) . . ?
C33 C32 C31 121.8(5) . . ?
C32 C33 C34 119.8(5) . . ?
C35 C34 C33 122.1(5) . . ?
C35 C34 C29 119.2(5) . . ?
C33 C34 C29 118.7(5) . . ?
C36 C35 C34 121.4(4) . . ?
C35 C36 O1 122.2(4) . . ?
C35 C36 C27 120.8(4) . . ?
O1 C36 C27 116.9(4) . . ?
O5 C37 C38 111.8(4) . . ?
C40 C39 O6 106.0(15) . . ?
O6' C39' C40' 104(4) . . ?

loop_
_geom_bond_atom_site_label_1
_geom_bond_atom_site_label_2
_geom_bond_distance
_geom_bond_site_symmetry_2
_geom_bond_publ_flag
Fe1 C19 2.018(5) . ?
Fe1 C17 2.019(5) . ?
Fe1 C15 2.019(5) . ?
Fe1 C18 2.022(5) . ?
Fe1 C21 2.025(5) . ?
Fe1 C20 2.025(5) . ?
Fe1 C22 2.027(5) . ?
Fe1 C23 2.028(4) . ?
Fe1 C16 2.029(6) . ?
Fe1 C14 2.034(5) . ?
O1 C36 1.370(4) . ?
O2 C26 1.222(4) . ?
O3 C11 1.229(5) . ?
O4 C1 1.373(4) . ?
N1 C26 1.336(5) . ?
N1 N2 1.380(4) . ?
N2 C24 1.279(5) . ?
N3 C12 1.287(5) . ?
N3 N4 1.375(4) . ?
N4 C11 1.335(5) . ?
C1 C2 1.352(5) . ?
C1 C10 1.420(5) . ?
C2 C3 1.406(5) . ?
C3 C4 1.401(5) . ?
C3 C8 1.415(5) . ?
C4 C5 1.350(5) . ?
C5 C6 1.391(6) . ?
C6 C7 1.362(7) . ?
C7 C8 1.406(6) . ?
C8 C9 1.387(6) . ?
C9 C10 1.372(5) . ?
C10 C11 1.474(6) . ?
C12 C14 1.460(6) . ?
C12 C13 1.511(5) . ?
C14 C18 1.422(6) . ?
C14 C15 1.425(6) . ?
C15 C16 1.425(7) . ?
C16 C17 1.352(7) . ?
C17 C18 1.407(7) . ?
C19 C20 1.387(6) . ?
C19 C23 1.405(6) . ?
C20 C21 1.377(6) . ?
C21 C22 1.424(6) . ?
C22 C23 1.414(5) . ?
C23 C24 1.458(6) . ?
C24 C25 1.530(5) . ?
C26 C27 1.497(5) . ?
C27 C28 1.370(5) . ?
C27 C36 1.426(5) . ?
C28 C29 1.405(5) . ?
C29 C34 1.409(5) . ?
C29 C30 1.409(5) . ?
C30 C31 1.342(5) . ?
C31 C32 1.400(6) . ?
C32 C33 1.357(6) . ?
C33 C34 1.410(6) . ?
C34 C35 1.404(5) . ?
C35 C36 1.361(5) . ?
O5 C37 1.414(5) . ?
C37 C38 1.463(5) . ?
O6 C39 1.52(3) . ?
C39 C40 1.42(2) . ?
O6' C39' 1.22(7) . ?
C39' C40' 1.56(5) . ?
